data_4106804
loop_
_publ_author_name
'Patr\'icia Silva'
'Fabiana Vieira'
'Ana C. Gomes'
'Duarte Ananias'
'Jos\'e A. Fernandes'
'Sofia M. Bruno'
'Ros\'ario Soares'
'Anabela A. Valente'
'Jo\~ao Rocha'
'Filipe A. Almeida Paz'

_publ_contact_author_address
; Department of Chemistry
  University of Aveiro
  CICECO
  3810-193
  Aveiro
  Portugal
;
_publ_contact_author_email filipe.paz@ua.pt
_publ_contact_author_fax '+351 234 370084'
_publ_contact_author_name 'Dr Filipe A. Almeida Paz'
_publ_contact_author_phone '+351 234 370200'
_publ_section_title
;
 Thermal Transformation of a Layered Multifunctional Network into a
 Metal-Organic Framework Based on a Polymeric Organic Linker
;
_journal_name_full 'Journal of the American Chemical Society'
_journal_page_first 15120
_journal_page_last 15138
_journal_paper_doi 10.1021/ja205243w
_journal_volume 133
_journal_year 2011
_chemical_formula_moiety 'C3 H7 La N O8 P3'
_chemical_formula_sum 'C3 H7 La N O8 P3'
_chemical_formula_weight 416.92
_chemical_name_systematic
; 
 ? 
;
_space_group_IT_number 29
_symmetry_cell_setting orthorhombic
_symmetry_space_group_name_Hall 'P 2c -2ac'
_symmetry_space_group_name_H-M 'P c a 21'
_audit_creation_date '25 July 2011'
_audit_creation_method 'Manual editing plus fullprof.2k'
_cell_angle_alpha 90.00000
_cell_angle_beta 90.00000
_cell_angle_gamma 90.00000
_cell_formula_units_Z 4
_cell_length_a 8.7247(5)
_cell_length_b 11.3493(3)
_cell_length_c 9.7728(6)
_cell_measurement_temperature 298
_cell_volume 967.70(9)
_computing_molecular_graphics 'Crystal Impact Diamond 3.1f'
_computing_structure_refinement FULLPROF
_computing_structure_solution eXpo2004
_diffrn_ambient_temperature 298
_diffrn_detector_type 'X Celerator detector'
_diffrn_measurement_method Bragg-Brentano
_diffrn_radiation_monochromator none
_diffrn_radiation_type X-ray
_diffrn_source 'X-ray tube'
_diffrn_source_target Cu
_exptl_crystal_density_diffrn 2.863
_pd_instr_location
; 
Conventional powder diffractometer instrument belonging to the 
University of Aveiro and located at the Central Analytical Laboratory
;
_pd_meas_2theta_range_inc 0.010027
_pd_meas_2theta_range_max 94.99717
_pd_meas_2theta_range_min 3.58101
_pd_meas_number_of_points 9118
_pd_meas_scan_method cont
_pd_proc_2theta_range_inc 0.010027
_pd_proc_2theta_range_max 94.9972
_pd_proc_2theta_range_min 3.5810
_pd_proc_ls_background_function 'Fixed Points'
_pd_proc_ls_pref_orient_corr
; 
 Modified March's function along the [010] vector.
 G1 refined to about 0.654(2) which is consistent
 with the platy crystal habit of the material (as
 revealed by the SEM pictures).
;
_pd_proc_ls_profile_function 'Thompson-Cox-Hastings pseudo-Voigt'
_pd_proc_ls_prof_R_factor 4.3264
_pd_proc_ls_prof_wR_expected 6.5169
_pd_proc_ls_prof_wR_factor 5.6114
_pd_proc_wavelength 1.540560
_pd_spec_mounting
; 
 Glass slide
;
_pd_spec_mount_mode Reflection
_pd_spec_shape 'Flat sheet'
_refine_ls_number_parameters 65
_refine_ls_number_reflns 1020
_refine_ls_number_restraints 51
_refine_ls_R_I_factor 6.9277
_cod_data_source_file ja205243w_si_002_3.cif
_cod_data_source_block 2II
_cod_original_cell_volume 967.69(8)
_cod_database_code 4106804
_pd_proc_ls_prof_cr_factor 12.8986
_pd_proc_ls_prof_cwr_factor 11.7803
_pd_proc_ls_prof_cwr_expected 13.6812
_pd_proc_ls_prof_chi2 0.7414
_pd_proc_ls_prof_echi2 0.7474

loop_
_symmetry_equiv_pos_as_xyz
x,y,z
-x+1/2,y,z+1/2
x+1/2,-y,z
-x,-y,z+1/2

loop_
_atom_site_label
_atom_site_fract_x
_atom_site_fract_y
_atom_site_fract_z
_atom_site_U_iso_or_equiv
_atom_site_occupancy
_atom_site_adp_type
_atom_site_type_symbol
La1 0.7475(7) -0.0100(3) 0.8855(6) 0.1041(14) 1.00000 Uiso La
P1 0.5530(10) -0.1140(7) 0.6312(10) 0.076(3) 1.00000 Uiso P
O1 0.4913(9) -0.0719(11) 0.7713(8) 0.089(4) 1.00000 Uiso O
O2 0.7309(8) -0.0939(10) 0.6361(8) 0.089(4) 1.00000 Uiso O
O3 0.4962(9) -0.0313(10) 0.5199(9) 0.089(4) 1.00000 Uiso O
C1 0.5062(13) -0.2597(6) 0.6018(9) 0.089(4) 1.00000 Uiso C
H1A 0.44067 -0.26240 0.52144 0.05066 1.00000 Uiso H
H1B 0.59633 -0.30258 0.58121 0.05066 1.00000 Uiso H
N1 0.4258(11) -0.3204(14) 0.7118(16) 0.089(4) 1.00000 Uiso N
H1 0.41189 -0.26013 0.77243 0.05066 1.00000 Uiso H
P2 0.6236(10) -0.3414(6) 0.9375(10) 0.076(3) 1.00000 Uiso P
O4 0.5017(9) -0.3191(8) 1.0504(9) 0.089(4) 1.00000 Uiso O
O5 0.7180(15) -0.4498(9) 0.9897(14) 0.089(4) 1.00000 Uiso O
O6 0.7204(14) -0.2428(7) 0.9014(15) 0.089(4) 1.00000 Uiso O
C2 0.5181(12) -0.4005(8) 0.7915(9) 0.089(4) 1.00000 Uiso C
H2A 0.59118 -0.43517 0.73003 0.05066 1.00000 Uiso H
H2B 0.45319 -0.46175 0.82415 0.05066 1.00000 Uiso H
P3 0.1450(10) -0.2503(6) 0.5984(9) 0.076(3) 1.00000 Uiso P
C3 0.2672(8) -0.3550(9) 0.6847(14) 0.089(4) 1.00000 Uiso C
H3A 0.21946 -0.37202 0.77313 0.05066 1.00000 Uiso H
H3B 0.26749 -0.42554 0.63422 0.05066 1.00000 Uiso H
O7 0.0886(15) -0.1606(9) 0.6979(10) 0.089(4) 1.00000 Uiso O
O8 0.2250(15) -0.2033(8) 0.4754(10) 0.089(4) 1.00000 Uiso O

loop_
_atom_type_symbol
_atom_type_scat_Cromer_Mann_a1
_atom_type_scat_Cromer_Mann_b1
_atom_type_scat_Cromer_Mann_a2
_atom_type_scat_Cromer_Mann_b2
_atom_type_scat_Cromer_Mann_a3
_atom_type_scat_Cromer_Mann_b3
_atom_type_scat_Cromer_Mann_a4
_atom_type_scat_Cromer_Mann_b4
_atom_type_scat_Cromer_Mann_c
_atom_type_scat_dispersion_real
_atom_type_scat_dispersion_imag
_atom_type_scat_source
LA 20.57800 2.94817 19.59900 0.24448 11.37270 18.77260 3.28719 133.12399 2.14678 -1.71600 9.03600 International_Tables_for_Crystallography_Vol.C(1991)_Tables_6.1.1.4_and_6.1.1.5
P 6.43450 1.90670 4.17910 27.15700 1.78000 0.52600 1.49080 68.16450 1.11490 0.28300 0.43400 International_Tables_for_Crystallography_Vol.C(1991)_Tables_6.1.1.4_and_6.1.1.5
O 3.04850 13.27710 2.28680 5.70110 1.54630 0.32390 0.86700 32.90890 0.25080 0.04700 0.03200 International_Tables_for_Crystallography_Vol.C(1991)_Tables_6.1.1.4_and_6.1.1.5
C 2.31000 20.84390 1.02000 10.20750 1.58860 0.56870 0.86500 51.65120 0.21560 0.01700 0.00900 International_Tables_for_Crystallography_Vol.C(1991)_Tables_6.1.1.4_and_6.1.1.5
H 0.49300 10.51090 0.32291 26.12570 0.14019 3.14236 0.04081 57.79970 0.00304 0.00000 0.00000 International_Tables_for_Crystallography_Vol.C(1991)_Tables_6.1.1.4_and_6.1.1.5
N 12.21260 0.00570 3.13220 9.89330 2.01250 28.99750 1.16630 0.58260 -11.52900 0.02900 0.01800 International_Tables_for_Crystallography_Vol.C(1991)_Tables_6.1.1.4_and_6.1.1.5
